data_1516352
loop_
_publ_author_name
'Dey, Biswajit'
'Choudhury, Somnath Ray'
'Gamez, Patrick'
'Vargiu, Attilio Vittorio'
'Robertazzi, Arturo'
'Chen, Chih-Yuan'
'Lee, Hon Man'
'Jana, Atish Dipankar'
'Mukhopadhyay, Subrata'

_publ_section_title
;
 Water-chloride and water-bromide hydrogen-bonded networks: influence of
 the nature of the halide ions on the stability of the supramolecular
 assemblies.
;
_journal_issue 30
_journal_name_full 'The journal of physical chemistry. A'
_journal_page_first 8626
_journal_page_last 8634
_journal_paper_doi 10.1021/jp9005422
_journal_volume 113
_journal_year 2009
_chemical_formula_moiety 'C22 H19 N3, 4(H2 O), 2(Cl)'
_chemical_formula_sum 'C22 H27 Cl2 N3 O4'
_chemical_formula_weight 468.37
_space_group_IT_number 2
_symmetry_cell_setting triclinic
_symmetry_Int_Tables_number 2
_symmetry_space_group_name_Hall '-P 1'
_symmetry_space_group_name_H-M 'P -1'
_atom_sites_solution_hydrogens geom
_atom_sites_solution_primary direct
_atom_sites_solution_secondary difmap
_audit_creation_method SHELXL-97
_cell_angle_alpha 71.0030(10)
_cell_angle_beta 73.2670(10)
_cell_angle_gamma 82.7500(10)
_cell_formula_units_Z 2
_cell_length_a 7.9275(4)
_cell_length_b 11.4889(6)
_cell_length_c 13.6930(7)
_cell_measurement_temperature 150(2)
_cell_volume 1128.55(10)
_computing_cell_refinement 'SAINT v6.280a (Bruker, 2004)'
_computing_data_collection 'APEX2 v1.0-22 (Bruker, 2004)'
_computing_data_reduction 'SAINT v6.280a (Bruker, 2004)'
_computing_molecular_graphics 'SHELXTL 5.1'
_computing_publication_material 'SHELXTL 5.1'
_computing_structure_refinement 'SHELXTL 5.1'
_computing_structure_solution 'SHELXTL 5.1 (Sheldrick, 1998)'
_diffrn_ambient_temperature 150(2)
_diffrn_measured_fraction_theta_full 0.991
_diffrn_measured_fraction_theta_max 0.991
_diffrn_measurement_device_type 'Bruker SMART APEX II'
_diffrn_measurement_method \w
_diffrn_radiation_monochromator graphite
_diffrn_radiation_probe x-ray
_diffrn_radiation_type MoK\a
_diffrn_radiation_wavelength 0.71073
_diffrn_reflns_av_R_equivalents 0.0179
_diffrn_reflns_av_sigmaI/netI 0.0196
_diffrn_reflns_limit_h_max 10
_diffrn_reflns_limit_h_min -10
_diffrn_reflns_limit_k_max 15
_diffrn_reflns_limit_k_min -15
_diffrn_reflns_limit_l_max 18
_diffrn_reflns_limit_l_min -18
_diffrn_reflns_number 15874
_diffrn_reflns_theta_full 28.67
_diffrn_reflns_theta_max 28.67
_diffrn_reflns_theta_min 1.63
_diffrn_source 'fine-focus sealed tube'
_diffrn_standards_decay_% 0
_diffrn_standards_interval_count 0
_diffrn_standards_interval_time 0
_diffrn_standards_number 0
_exptl_absorpt_coefficient_mu 0.322
_exptl_absorpt_correction_T_max 0.9211
_exptl_absorpt_correction_T_min 0.8741
_exptl_absorpt_correction_type multi-scan
_exptl_absorpt_process_details 'SADABS 2.10 (Sheldrick, 2003)'
_exptl_crystal_colour yellow
_exptl_crystal_density_diffrn 1.378
_exptl_crystal_density_method 'not measured'
_exptl_crystal_description plate
_exptl_crystal_F_000 492
_exptl_crystal_size_max 0.43
_exptl_crystal_size_mid 0.26
_exptl_crystal_size_min 0.26
_refine_diff_density_max 0.337
_refine_diff_density_min -0.329
_refine_diff_density_rms 0.070
_refine_ls_extinction_method none
_refine_ls_goodness_of_fit_ref 1.045
_refine_ls_hydrogen_treatment mixed
_refine_ls_matrix_type full
_refine_ls_number_parameters 313
_refine_ls_number_reflns 5771
_refine_ls_number_restraints 0
_refine_ls_restrained_S_all 1.045
_refine_ls_R_factor_all 0.0362
_refine_ls_R_factor_gt 0.0308
_refine_ls_shift/su_max 0.010
_refine_ls_shift/su_mean 0.000
_refine_ls_structure_factor_coef Fsqd
_refine_ls_weighting_details 'calc w=1/[\s^2^(Fo^2^)+(0.0572P)^2^+0.2194P] where P=(Fo^2^+2Fc^2^)/3'
_refine_ls_weighting_scheme calc
_refine_ls_wR_factor_gt 0.0887
_refine_ls_wR_factor_ref 0.0922
_reflns_number_gt 5011
_reflns_number_total 5771
_reflns_threshold_expression I>2\s
_cod_data_source_file jp9005422_si_001.cif
_cod_data_source_block h9
_cod_database_code 1516352

loop_
_symmetry_equiv_pos_as_xyz
'x, y, z'
'-x, -y, -z'

loop_
_atom_site_label
_atom_site_type_symbol
_atom_site_fract_x
_atom_site_fract_y
_atom_site_fract_z
_atom_site_U_iso_or_equiv
_atom_site_adp_type
_atom_site_occupancy
_atom_site_symmetry_multiplicity
_atom_site_calc_flag
_atom_site_refinement_flags
C1 C 0.75567(18) 0.00189(11) 0.86861(11) 0.0309(3) Uani 1 1 d .
H1B H 0.6665 -0.0511 0.8704 0.046 Uiso 1 1 calc R
H1A H 0.7317 0.0154 0.9385 0.046 Uiso 1 1 calc R
H1C H 0.8727 -0.0379 0.8521 0.046 Uiso 1 1 calc R
C2 C 0.74977(15) 0.12373(10) 0.78378(9) 0.0214(2) Uani 1 1 d .
C3 C 0.87584(15) 0.15203(10) 0.68520(9) 0.0227(2) Uani 1 1 d .
H3 H 0.9688 0.0937 0.6720 0.027 Uiso 1 1 calc R
C4 C 0.86900(14) 0.26362(10) 0.60570(9) 0.0199(2) Uani 1 1 d .
H4 H 0.9558 0.2796 0.5390 0.024 Uiso 1 1 calc R
C5 C 0.73557(13) 0.35244(9) 0.62312(8) 0.01627(19) Uani 1 1 d .
C6 C 0.60931(14) 0.32417(10) 0.72283(9) 0.0204(2) Uani 1 1 d .
H6 H 0.5175 0.3829 0.7370 0.024 Uiso 1 1 calc R
C7 C 0.61640(15) 0.21214(10) 0.80084(9) 0.0222(2) Uani 1 1 d .
H7 H 0.5287 0.1953 0.8672 0.027 Uiso 1 1 calc R
C8 C 0.72677(13) 0.47243(9) 0.53987(8) 0.01580(19) Uani 1 1 d .
C9 C 0.83133(14) 0.49512(10) 0.43401(8) 0.0176(2) Uani 1 1 d .
H9 H 0.9114 0.4332 0.4134 0.021 Uiso 1 1 calc R
C10 C 0.81599(13) 0.60982(9) 0.35953(8) 0.01658(19) Uani 1 1 d .
C11 C 0.60147(13) 0.67762(9) 0.48295(8) 0.01589(19) Uani 1 1 d .
C12 C 0.61150(14) 0.56820(9) 0.56365(8) 0.0175(2) Uani 1 1 d .
H12 H 0.5405 0.5584 0.6346 0.021 Uiso 1 1 calc R
C13 C 0.47296(13) 0.77865(9) 0.50208(8) 0.0168(2) Uani 1 1 d .
C17 C 0.35208(15) 0.77584(10) 0.59869(9) 0.0210(2) Uani 1 1 d .
H17 H 0.3489 0.7058 0.6598 0.025 Uiso 1 1 calc R
C16 C 0.23544(15) 0.87560(11) 0.60605(9) 0.0236(2) Uani 1 1 d .
H16 H 0.1530 0.8744 0.6723 0.028 Uiso 1 1 calc R
C15 C 0.24002(15) 0.97720(10) 0.51596(9) 0.0232(2) Uani 1 1 d .
H15 H 0.1603 1.0457 0.5197 0.028 Uiso 1 1 calc R
C14 C 0.36209(15) 0.97694(10) 0.42129(9) 0.0216(2) Uani 1 1 d .
H14 H 0.3669 1.0455 0.3589 0.026 Uiso 1 1 calc R
C18 C 0.92585(14) 0.64199(9) 0.24715(8) 0.0176(2) Uani 1 1 d .
C19 C 1.05943(15) 0.56820(10) 0.20502(9) 0.0229(2) Uani 1 1 d .
H19 H 1.0875 0.4894 0.2489 0.027 Uiso 1 1 calc R
C20 C 1.15221(16) 0.61010(11) 0.09805(10) 0.0267(2) Uani 1 1 d .
H20 H 1.2436 0.5595 0.0687 0.032 Uiso 1 1 calc R
C21 C 1.11250(16) 0.72510(11) 0.03384(9) 0.0245(2) Uani 1 1 d .
H21 H 1.1751 0.7540 -0.0395 0.029 Uiso 1 1 calc R
C22 C 0.98030(15) 0.79646(11) 0.07871(9) 0.0231(2) Uani 1 1 d .
H22 H 0.9513 0.8760 0.0364 0.028 Uiso 1 1 calc R
Cl1 Cl 0.17631(4) 0.26366(2) 0.34227(2) 0.02457(8) Uani 1 1 d .
Cl2 Cl 0.70317(4) 0.00504(2) 0.18956(2) 0.02616(8) Uani 1 1 d .
N1 N 0.70193(11) 0.69981(8) 0.38233(7) 0.01697(17) Uani 1 1 d .
N2 N 0.47411(12) 0.87981(8) 0.41727(7) 0.01830(18) Uani 1 1 d .
H2N H 0.5523 0.8822 0.3562 0.022 Uiso 1 1 calc R
N3 N 0.89229(12) 0.75391(8) 0.18196(7) 0.02015(19) Uani 1 1 d .
H3N H 0.8081 0.8014 0.2088 0.024 Uiso 1 1 calc R
O1W O 0.31700(14) 0.55218(10) 0.83029(8) 0.0331(2) Uani 1 1 d .
O2W O 0.00097(14) 0.69353(10) 0.84459(8) 0.0356(2) Uani 1 1 d .
O3W O 0.49595(13) 0.26733(9) 0.14711(8) 0.0318(2) Uani 1 1 d .
O4W O 0.70006(16) 0.66897(10) 1.01211(9) 0.0395(2) Uani 1 1 d .
H1W3 H 0.541(3) 0.1920(19) 0.1624(15) 0.051(5) Uiso 1 1 d .
H2W3 H 0.403(3) 0.2633(19) 0.2013(18) 0.065(6) Uiso 1 1 d .
H2W1 H 0.372(2) 0.5953(17) 0.8410(14) 0.039(5) Uiso 1 1 d .
H1W1 H 0.316(3) 0.489(2) 0.878(2) 0.078(8) Uiso 1 1 d .
H1W2 H -0.037(3) 0.7028(18) 0.7938(16) 0.050(5) Uiso 1 1 d .
H2W2 H 0.104(4) 0.639(2) 0.837(2) 0.093(8) Uiso 1 1 d .
H2W4 H 0.636(3) 0.6807(18) 0.9823(16) 0.047(6) Uiso 1 1 d .
H1W4 H 0.806(4) 0.670(2) 0.960(2) 0.085(8) Uiso 1 1 d .

loop_
_atom_site_aniso_label
_atom_site_aniso_U_11
_atom_site_aniso_U_22
_atom_site_aniso_U_33
_atom_site_aniso_U_23
_atom_site_aniso_U_13
_atom_site_aniso_U_12
C1 0.0394(7) 0.0201(6) 0.0265(6) 0.0038(5) -0.0115(5) 0.0010(5)
C2 0.0267(5) 0.0168(5) 0.0200(5) -0.0009(4) -0.0100(4) -0.0015(4)
C3 0.0254(5) 0.0178(5) 0.0228(5) -0.0045(4) -0.0072(4) 0.0049(4)
C4 0.0221(5) 0.0183(5) 0.0174(5) -0.0039(4) -0.0048(4) 0.0013(4)
C5 0.0191(5) 0.0143(4) 0.0155(5) -0.0029(4) -0.0065(4) -0.0009(4)
C6 0.0211(5) 0.0188(5) 0.0185(5) -0.0039(4) -0.0041(4) 0.0016(4)
C7 0.0249(5) 0.0207(5) 0.0170(5) -0.0018(4) -0.0034(4) -0.0017(4)
C8 0.0170(4) 0.0149(5) 0.0157(5) -0.0033(4) -0.0061(4) -0.0011(4)
C9 0.0186(5) 0.0163(5) 0.0171(5) -0.0046(4) -0.0049(4) 0.0008(4)
C10 0.0180(5) 0.0161(5) 0.0148(5) -0.0035(4) -0.0043(4) -0.0010(4)
C11 0.0168(5) 0.0145(5) 0.0165(5) -0.0046(4) -0.0052(4) 0.0004(4)
C12 0.0197(5) 0.0166(5) 0.0152(5) -0.0038(4) -0.0046(4) -0.0005(4)
C13 0.0187(5) 0.0137(5) 0.0175(5) -0.0035(4) -0.0054(4) -0.0002(4)
C17 0.0245(5) 0.0178(5) 0.0171(5) -0.0025(4) -0.0034(4) 0.0004(4)
C16 0.0246(5) 0.0220(5) 0.0210(5) -0.0075(4) -0.0009(4) 0.0009(4)
C15 0.0238(5) 0.0184(5) 0.0244(6) -0.0062(4) -0.0039(4) 0.0042(4)
C14 0.0239(5) 0.0154(5) 0.0216(5) -0.0025(4) -0.0050(4) 0.0029(4)
C18 0.0204(5) 0.0166(5) 0.0148(5) -0.0032(4) -0.0048(4) -0.0012(4)
C19 0.0268(5) 0.0180(5) 0.0199(5) -0.0040(4) -0.0035(4) 0.0020(4)
C20 0.0289(6) 0.0256(6) 0.0214(5) -0.0080(5) -0.0005(5) 0.0015(5)
C21 0.0279(6) 0.0274(6) 0.0152(5) -0.0045(4) -0.0019(4) -0.0051(4)
C22 0.0286(6) 0.0212(5) 0.0161(5) -0.0004(4) -0.0065(4) -0.0022(4)
Cl1 0.02755(14) 0.02136(14) 0.02189(14) -0.00479(10) -0.00725(10) 0.00648(10)
Cl2 0.02947(15) 0.01748(13) 0.02235(14) -0.00040(10) -0.00045(11) 0.00174(10)
N1 0.0182(4) 0.0160(4) 0.0159(4) -0.0036(3) -0.0050(3) 0.0002(3)
N2 0.0195(4) 0.0159(4) 0.0161(4) -0.0031(3) -0.0022(3) 0.0010(3)
N3 0.0236(5) 0.0181(4) 0.0161(4) -0.0031(3) -0.0048(3) 0.0025(3)
O1W 0.0366(5) 0.0305(5) 0.0282(5) -0.0029(4) -0.0085(4) -0.0032(4)
O2W 0.0350(5) 0.0450(6) 0.0296(5) -0.0110(4) -0.0132(4) -0.0015(4)
O3W 0.0262(4) 0.0264(5) 0.0337(5) -0.0045(4) -0.0012(4) 0.0032(4)
O4W 0.0374(6) 0.0436(6) 0.0303(5) -0.0043(4) -0.0075(5) 0.0024(5)

loop_
_atom_type_symbol
_atom_type_description
_atom_type_scat_dispersion_real
_atom_type_scat_dispersion_imag
_atom_type_scat_source
C C 0.0033 0.0016 'International Tables Vol C Tables 4.2.6.8 and 6.1.1.4'
H H 0.0000 0.0000 'International Tables Vol C Tables 4.2.6.8 and 6.1.1.4'
N N 0.0061 0.0033 'International Tables Vol C Tables 4.2.6.8 and 6.1.1.4'
O O 0.0106 0.0060 'International Tables Vol C Tables 4.2.6.8 and 6.1.1.4'
Cl Cl 0.1484 0.1585 'International Tables Vol C Tables 4.2.6.8 and 6.1.1.4'

loop_
_geom_angle_atom_site_label_1
_geom_angle_atom_site_label_2
_geom_angle_atom_site_label_3
_geom_angle
C2 C1 H1B 109.5
C2 C1 H1A 109.5
H1B C1 H1A 109.5
C2 C1 H1C 109.5
H1B C1 H1C 109.5
H1A C1 H1C 109.5
C7 C2 C3 117.57(10)
C7 C2 C1 120.95(11)
C3 C2 C1 121.49(10)
C4 C3 C2 121.70(10)
C4 C3 H3 119.1
C2 C3 H3 119.1
C3 C4 C5 120.65(10)
C3 C4 H4 119.7
C5 C4 H4 119.7
C4 C5 C6 117.59(9)
C4 C5 C8 121.54(9)
C6 C5 C8 120.88(9)
C7 C6 C5 121.19(10)
C7 C6 H6 119.4
C5 C6 H6 119.4
C6 C7 C2 121.29(10)
C6 C7 H7 119.4
C2 C7 H7 119.4
C12 C8 C9 116.91(9)
C12 C8 C5 121.05(9)
C9 C8 C5 122.03(9)
C10 C9 C8 119.12(9)
C10 C9 H9 120.4
C8 C9 H9 120.4
N1 C10 C9 123.53(9)
N1 C10 C18 114.22(9)
C9 C10 C18 122.25(9)
N1 C11 C12 123.53(9)
N1 C11 C13 114.65(9)
C12 C11 C13 121.80(9)
C11 C12 C8 119.62(9)
C11 C12 H12 120.2
C8 C12 H12 120.2
N2 C13 C17 118.34(9)
N2 C13 C11 116.41(9)
C17 C13 C11 125.25(9)
C13 C17 C16 119.90(10)
C13 C17 H17 120.1
C16 C17 H17 120.1
C17 C16 C15 119.66(10)
C17 C16 H16 120.2
C15 C16 H16 120.2
C14 C15 C16 118.88(10)
C14 C15 H15 120.6
C16 C15 H15 120.6
N2 C14 C15 119.93(10)
N2 C14 H14 120.0
C15 C14 H14 120.0
N3 C18 C19 118.10(10)
N3 C18 C10 116.32(9)
C19 C18 C10 125.58(10)
C18 C19 C20 119.52(10)
C18 C19 H19 120.2
C20 C19 H19 120.2
C21 C20 C19 120.47(11)
C21 C20 H20 119.8
C19 C20 H20 119.8
C22 C21 C20 118.40(10)
C22 C21 H21 120.8
C20 C21 H21 120.8
N3 C22 C21 120.04(10)
N3 C22 H22 120.0
C21 C22 H22 120.0
C11 N1 C10 117.21(9)
C14 N2 C13 123.28(9)
C14 N2 H2N 118.4
C13 N2 H2N 118.4
C22 N3 C18 123.45(10)
C22 N3 H3N 118.3
C18 N3 H3N 118.3
H2W1 O1W H1W1 104(2)
H1W2 O2W H2W2 107(2)
H1W3 O3W H2W3 102.7(18)
H2W4 O4W H1W4 103(2)

loop_
_geom_bond_atom_site_label_1
_geom_bond_atom_site_label_2
_geom_bond_distance
C1 C2 1.5057(15)
C1 H1B 0.9800
C1 H1A 0.9800
C1 H1C 0.9800
C2 C7 1.3948(16)
C2 C3 1.3950(16)
C3 C4 1.3926(15)
C3 H3 0.9500
C4 C5 1.3992(14)
C4 H4 0.9500
C5 C6 1.4063(14)
C5 C8 1.4844(14)
C6 C7 1.3864(15)
C6 H6 0.9500
C7 H7 0.9500
C8 C12 1.3999(14)
C8 C9 1.4046(14)
C9 C10 1.3955(14)
C9 H9 0.9500
C10 N1 1.3400(13)
C10 C18 1.4841(14)
C11 N1 1.3373(13)
C11 C12 1.3888(14)
C11 C13 1.4830(14)
C12 H12 0.9500
C13 N2 1.3481(13)
C13 C17 1.3855(15)
C17 C16 1.3903(15)
C17 H17 0.9500
C16 C15 1.3904(16)
C16 H16 0.9500
C15 C14 1.3771(16)
C15 H15 0.9500
C14 N2 1.3412(13)
C14 H14 0.9500
C18 N3 1.3506(13)
C18 C19 1.3831(15)
C19 C20 1.3885(16)
C19 H19 0.9500
C20 C21 1.3842(17)
C20 H20 0.9500
C21 C22 1.3741(16)
C21 H21 0.9500
C22 N3 1.3390(14)
C22 H22 0.9500
N2 H2N 0.8800
N3 H3N 0.8800
O1W H2W1 0.770(19)
O1W H1W1 0.80(3)
O2W H1W2 0.81(2)
O2W H2W2 0.96(3)
O3W H1W3 0.87(2)
O3W H2W3 0.88(2)
O4W H2W4 0.72(2)
O4W H1W4 0.93(3)
